data_4503936
loop_
_publ_author_name
'Xiao, Dong-Rong'
'Wang, En-Bo'
'An, Hai-Yan'
'Li, Yang-Guang'
'Xu, Lin'

_publ_section_title
;
 Syntheses and Structures of Three Unprecedented
 Metal&#x2212;Ciprofloxacin Complexes with Helical Character
;
_journal_issue 3
_journal_name_full 'Crystal Growth &amp; Design'
_journal_page_first 506
_journal_paper_doi 10.1021/cg060492c
_journal_volume 7
_journal_year 2007
_chemical_formula_sum 'C50 H42 F2 N6 O15 Zn2'
_chemical_formula_weight 1135.64
_chemical_name_systematic
; 
 ? 
;
_space_group_IT_number 15
_symmetry_cell_setting monoclinic
_symmetry_space_group_name_Hall '-C 2yc'
_symmetry_space_group_name_H-M 'C 1 2/c 1'
_atom_sites_solution_hydrogens geom
_atom_sites_solution_primary direct
_atom_sites_solution_secondary difmap
_audit_creation_method SHELXL-97
_cell_angle_alpha 90.00
_cell_angle_beta 120.79(3)
_cell_angle_gamma 90.00
_cell_formula_units_Z 4
_cell_length_a 25.300(5)
_cell_length_b 10.910(2)
_cell_length_c 19.079(4)
_cell_measurement_reflns_used 18235
_cell_measurement_temperature 293(2)
_cell_measurement_theta_max 25.99
_cell_measurement_theta_min 3.06
_cell_volume 4524(2)
_computing_cell_refinement 'RAPID AUTO'
_computing_data_collection 'RAPID AUTO'
_computing_data_reduction 'RAPID AUTO'
_computing_molecular_graphics 'Bruker SHELXTL'
_computing_publication_material 'Bruker SHELXTL'
_computing_structure_refinement 'SHELXL-97 (Sheldrick, 1997)'
_computing_structure_solution 'SHELXS-97 (Sheldrick, 1990)'
_diffrn_ambient_temperature 293(2)
_diffrn_detector_area_resol_mean '100x100 microns'
_diffrn_measured_fraction_theta_full 0.996
_diffrn_measured_fraction_theta_max 0.996
_diffrn_measurement_device_type 'Rigaku RAXIS RAPID IP'
_diffrn_measurement_method Oscillation
_diffrn_radiation_monochromator graphite
_diffrn_radiation_source 'fine-focus sealed tube'
_diffrn_radiation_type MoK\a
_diffrn_radiation_wavelength 0.71073
_diffrn_reflns_av_R_equivalents 0.0784
_diffrn_reflns_av_sigmaI/netI 0.0600
_diffrn_reflns_limit_h_max 31
_diffrn_reflns_limit_h_min -31
_diffrn_reflns_limit_k_max 13
_diffrn_reflns_limit_k_min -13
_diffrn_reflns_limit_l_max 23
_diffrn_reflns_limit_l_min -21
_diffrn_reflns_number 18235
_diffrn_reflns_theta_full 25.99
_diffrn_reflns_theta_max 25.99
_diffrn_reflns_theta_min 3.06
_diffrn_standards_decay_% none
_diffrn_standards_interval_count none
_diffrn_standards_interval_time none
_diffrn_standards_number none
_exptl_absorpt_coefficient_mu 1.152
_exptl_absorpt_correction_T_max 0.668
_exptl_absorpt_correction_T_min 0.581
_exptl_absorpt_correction_type empirical
_exptl_absorpt_process_details 'ABSCOR by T.Higashi    8 March, 1995'
_exptl_crystal_colour colorless
_exptl_crystal_density_diffrn 1.667
_exptl_crystal_density_method 'not measured'
_exptl_crystal_description block
_exptl_crystal_F_000 2328
_exptl_crystal_size_max 0.48
_exptl_crystal_size_mid 0.41
_exptl_crystal_size_min 0.35
_refine_diff_density_max 0.470
_refine_diff_density_min -0.414
_refine_diff_density_rms 0.081
_refine_ls_extinction_method none
_refine_ls_goodness_of_fit_ref 1.259
_refine_ls_hydrogen_treatment constr
_refine_ls_matrix_type full
_refine_ls_number_parameters 339
_refine_ls_number_reflns 4428
_refine_ls_number_restraints 0
_refine_ls_restrained_S_all 1.259
_refine_ls_R_factor_all 0.0852
_refine_ls_R_factor_gt 0.0513
_refine_ls_shift/su_max 0.000
_refine_ls_shift/su_mean 0.000
_refine_ls_structure_factor_coef Fsqd
_refine_ls_weighting_details 'calc w=1/[\s^2^(Fo^2^)+(0.0340P)^2^+0.0000P] where P=(Fo^2^+2Fc^2^)/3'
_refine_ls_weighting_scheme calc
_refine_ls_wR_factor_gt 0.0896
_refine_ls_wR_factor_ref 0.1006
_reflns_number_gt 3061
_reflns_number_total 4428
_reflns_threshold_expression >2sigma(I)
_cod_data_source_file cg060492csi20060726_063205.cif
_cod_data_source_block dr74a
_cod_original_sg_symbol_H-M C2/c
_cod_database_code 4503936

loop_
_symmetry_equiv_pos_as_xyz
'x, y, z'
'-x, y, -z+1/2'
'x+1/2, y+1/2, z'
'-x+1/2, y+1/2, -z+1/2'
'-x, -y, -z'
'x, -y, z-1/2'
'-x+1/2, -y+1/2, -z'
'x+1/2, -y+1/2, z-1/2'

loop_
_atom_site_label
_atom_site_type_symbol
_atom_site_fract_x
_atom_site_fract_y
_atom_site_fract_z
_atom_site_U_iso_or_equiv
_atom_site_adp_type
_atom_site_occupancy
_atom_site_symmetry_multiplicity
_atom_site_calc_flag
_atom_site_refinement_flags
Zn1 Zn 0.202745(17) 0.07247(4) 0.21478(2) 0.03296(14) Uani 1 1 d .
F1 F -0.05400(9) -0.2387(2) 0.15797(13) 0.0454(6) Uani 1 1 d .
O1 O 0.11362(10) 0.3234(2) 0.03874(16) 0.0426(7) Uani 1 1 d .
O2 O 0.17580(10) 0.1871(3) 0.12660(15) 0.0427(7) Uani 1 1 d .
O3 O 0.11720(9) 0.0016(2) 0.16920(14) 0.0339(6) Uani 1 1 d .
O4 O 0.30412(12) 0.0930(3) 0.2421(2) 0.0605(9) Uani 1 1 d .
O5 O 0.25327(10) -0.0757(3) 0.22608(17) 0.0504(8) Uani 1 1 d .
O7 O 0.27355(10) -0.3691(2) 0.17564(14) 0.0354(6) Uani 1 1 d .
O6 O 0.25143(13) -0.2181(3) 0.08776(18) 0.0686(10) Uani 1 1 d .
O8 O 0.5000 -0.2721(3) 0.2500 0.0522(11) Uani 1 2 d S
N1 N -0.27173(12) -0.0849(3) 0.08187(17) 0.0343(7) Uani 1 1 d .
H1A H -0.3073 -0.1153 0.0745 0.041 Uiso 1 1 calc R
H1B H -0.2659 -0.0103 0.1048 0.041 Uiso 1 1 calc R
N2 N -0.16281(12) -0.1027(3) 0.06891(16) 0.0290(7) Uani 1 1 d .
N3 N -0.04180(12) 0.1890(3) 0.01592(17) 0.0309(7) Uani 1 1 d .
C1 C 0.12218(15) 0.2312(3) 0.0812(2) 0.0314(8) Uani 1 1 d .
C2 C 0.06783(14) 0.1694(3) 0.0774(2) 0.0278(8) Uani 1 1 d .
C3 C 0.06921(14) 0.0614(3) 0.1201(2) 0.0293(8) Uani 1 1 d .
C4 C 0.00961(14) 0.0171(3) 0.1043(2) 0.0263(7) Uani 1 1 d .
C5 C 0.00433(14) -0.0917(3) 0.1392(2) 0.0301(8) Uani 1 1 d .
H5A H 0.0393 -0.1382 0.1719 0.036 Uiso 1 1 calc R
C6 C -0.05148(15) -0.1304(3) 0.1258(2) 0.0320(8) Uani 1 1 d .
C7 C -0.10634(13) -0.0626(3) 0.07828(19) 0.0264(7) Uani 1 1 d .
C8 C -0.10163(14) 0.0417(3) 0.0413(2) 0.0280(8) Uani 1 1 d .
H8A H -0.1369 0.0869 0.0076 0.034 Uiso 1 1 calc R
C9 C -0.04458(14) 0.0818(3) 0.05340(19) 0.0265(7) Uani 1 1 d .
C10 C 0.01254(15) 0.2264(3) 0.0277(2) 0.0308(8) Uani 1 1 d .
H10A H 0.0129 0.2964 0.0001 0.037 Uiso 1 1 calc R
C11 C -0.09767(15) 0.2595(3) -0.0346(2) 0.0358(9) Uani 1 1 d .
H11A H -0.1287 0.2203 -0.0854 0.043 Uiso 1 1 calc R
C12 C -0.12145(16) 0.3330(4) 0.0084(2) 0.0448(10) Uani 1 1 d .
H12A H -0.0977 0.3339 0.0675 0.054 Uiso 1 1 calc R
H12B H -0.1657 0.3369 -0.0153 0.054 Uiso 1 1 calc R
C13 C -0.09461(17) 0.3951(4) -0.0362(3) 0.0512(12) Uani 1 1 d .
H13A H -0.1226 0.4366 -0.0869 0.061 Uiso 1 1 calc R
H13B H -0.0546 0.4335 -0.0040 0.061 Uiso 1 1 calc R
C14 C -0.15975(15) -0.1213(4) 0.1479(2) 0.0341(9) Uani 1 1 d .
H14A H -0.1490 -0.0444 0.1776 0.041 Uiso 1 1 calc R
H14B H -0.1276 -0.1801 0.1802 0.041 Uiso 1 1 calc R
C15 C -0.22010(15) -0.1672(3) 0.1369(2) 0.0361(9) Uani 1 1 d .
H15A H -0.2282 -0.2492 0.1142 0.043 Uiso 1 1 calc R
H15B H -0.2171 -0.1710 0.1897 0.043 Uiso 1 1 calc R
C16 C -0.27548(14) -0.0740(4) 0.0020(2) 0.0360(8) Uani 1 1 d .
H16A H -0.3087 -0.0188 -0.0330 0.043 Uiso 1 1 calc R
H16B H -0.2844 -0.1536 -0.0243 0.043 Uiso 1 1 calc R
C17 C -0.21561(13) -0.0260(3) 0.0130(2) 0.0314(8) Uani 1 1 d .
H17A H -0.2185 -0.0230 -0.0397 0.038 Uiso 1 1 calc R
H17B H -0.2089 0.0570 0.0342 0.038 Uiso 1 1 calc R
C18 C 0.35352(14) -0.0926(3) 0.2444(2) 0.0300(8) Uani 1 1 d .
C19 C 0.34629(14) -0.2060(3) 0.2086(2) 0.0284(8) Uani 1 1 d .
C20 C 0.39680(15) -0.2643(3) 0.2130(2) 0.0333(8) Uani 1 1 d .
H20A H 0.3922 -0.3412 0.1896 0.040 Uiso 1 1 calc R
C21 C 0.45352(14) -0.2081(3) 0.2520(2) 0.0350(9) Uani 1 1 d .
C22 C 0.46201(15) -0.0975(4) 0.2905(2) 0.0403(10) Uani 1 1 d .
H22A H 0.5009 -0.0622 0.3193 0.048 Uiso 1 1 calc R
C23 C 0.41198(15) -0.0398(4) 0.2860(2) 0.0383(9) Uani 1 1 d .
H23A H 0.4172 0.0359 0.3111 0.046 Uiso 1 1 calc R
C24 C 0.30066(15) -0.0200(4) 0.2373(2) 0.0362(9) Uani 1 1 d .
C25 C 0.28451(15) -0.2659(4) 0.1531(2) 0.0346(9) Uani 1 1 d .

loop_
_atom_site_aniso_label
_atom_site_aniso_U_11
_atom_site_aniso_U_22
_atom_site_aniso_U_33
_atom_site_aniso_U_23
_atom_site_aniso_U_13
_atom_site_aniso_U_12
Zn1 0.0247(2) 0.0362(3) 0.0399(2) 0.0017(2) 0.01790(19) 0.00343(19)
F1 0.0384(11) 0.0368(14) 0.0659(15) 0.0187(11) 0.0303(12) 0.0020(10)
O1 0.0336(13) 0.0364(17) 0.0600(17) 0.0135(13) 0.0255(14) -0.0039(12)
O2 0.0241(12) 0.0525(19) 0.0495(16) 0.0130(13) 0.0173(13) -0.0012(12)
O3 0.0226(12) 0.0339(16) 0.0438(14) 0.0082(12) 0.0161(12) 0.0025(10)
O4 0.0485(16) 0.039(2) 0.101(2) -0.0042(17) 0.0431(17) 0.0077(14)
O5 0.0360(14) 0.0414(17) 0.087(2) 0.0116(16) 0.0411(16) 0.0079(13)
O7 0.0343(13) 0.0333(16) 0.0399(14) -0.0036(12) 0.0199(12) -0.0093(11)
O6 0.0488(18) 0.067(2) 0.0523(18) 0.0258(17) -0.0012(16) -0.0169(16)
O8 0.0372(19) 0.029(2) 0.110(3) 0.000 0.052(2) 0.000
N1 0.0312(15) 0.0298(18) 0.0532(18) -0.0104(15) 0.0298(15) -0.0097(13)
N2 0.0266(13) 0.0330(19) 0.0337(15) 0.0031(13) 0.0200(13) -0.0025(12)
N3 0.0246(13) 0.0285(18) 0.0403(16) 0.0064(14) 0.0172(14) 0.0006(12)
C1 0.0294(18) 0.033(2) 0.040(2) -0.0042(17) 0.0238(18) -0.0039(16)
C2 0.0230(16) 0.029(2) 0.0338(19) -0.0028(15) 0.0160(16) -0.0015(14)
C3 0.0291(17) 0.031(2) 0.0338(18) -0.0036(16) 0.0207(16) -0.0013(16)
C4 0.0248(16) 0.0238(19) 0.0340(18) 0.0014(15) 0.0176(16) -0.0011(14)
C5 0.0221(16) 0.032(2) 0.0368(18) 0.0029(16) 0.0154(16) 0.0028(14)
C6 0.0362(18) 0.029(2) 0.038(2) 0.0048(17) 0.0239(18) -0.0005(16)
C7 0.0219(15) 0.029(2) 0.0308(17) -0.0009(16) 0.0151(15) -0.0041(14)
C8 0.0222(16) 0.032(2) 0.0309(17) 0.0026(15) 0.0144(15) -0.0002(14)
C9 0.0256(15) 0.026(2) 0.0330(17) -0.0009(15) 0.0188(15) -0.0024(15)
C10 0.0308(18) 0.030(2) 0.0373(19) 0.0017(16) 0.0214(17) -0.0039(15)
C11 0.0288(18) 0.033(2) 0.042(2) 0.0063(17) 0.0156(18) 0.0023(16)
C12 0.0316(19) 0.043(3) 0.054(2) 0.001(2) 0.018(2) 0.0062(18)
C13 0.041(2) 0.033(3) 0.080(3) 0.020(2) 0.031(2) 0.0051(18)
C14 0.0362(19) 0.034(2) 0.039(2) 0.0022(17) 0.0245(18) -0.0020(16)
C15 0.0350(19) 0.032(2) 0.052(2) 0.0007(18) 0.0299(19) -0.0022(16)
C16 0.0300(17) 0.040(2) 0.045(2) -0.0063(19) 0.0243(17) -0.0027(17)
C17 0.0265(17) 0.035(2) 0.0340(19) 0.0014(16) 0.0166(17) -0.0030(15)
C18 0.0278(17) 0.029(2) 0.0383(19) 0.0021(16) 0.0206(16) 0.0009(15)
C19 0.0218(16) 0.031(2) 0.0352(19) 0.0028(16) 0.0163(16) -0.0020(14)
C20 0.0317(18) 0.025(2) 0.050(2) 0.0012(17) 0.0264(18) -0.0009(15)
C21 0.0273(17) 0.031(2) 0.056(2) 0.0023(18) 0.0285(19) 0.0032(15)
C22 0.0251(17) 0.044(3) 0.054(2) -0.0069(19) 0.0217(19) -0.0048(16)
C23 0.0359(19) 0.034(2) 0.049(2) -0.0121(18) 0.0249(19) -0.0021(16)
C24 0.0315(19) 0.041(2) 0.041(2) 0.0083(18) 0.0218(18) 0.0082(17)
C25 0.0291(18) 0.034(2) 0.045(2) -0.0008(18) 0.0221(19) -0.0035(16)

loop_
_atom_type_symbol
_atom_type_description
_atom_type_scat_dispersion_real
_atom_type_scat_dispersion_imag
_atom_type_scat_source
C C 0.0033 0.0016 'International Tables Vol C Tables 4.2.6.8 and 6.1.1.4'
H H 0.0000 0.0000 'International Tables Vol C Tables 4.2.6.8 and 6.1.1.4'
N N 0.0061 0.0033 'International Tables Vol C Tables 4.2.6.8 and 6.1.1.4'
O O 0.0106 0.0060 'International Tables Vol C Tables 4.2.6.8 and 6.1.1.4'
F F 0.0171 0.0103 'International Tables Vol C Tables 4.2.6.8 and 6.1.1.4'
Zn Zn 0.2839 1.4301 'International Tables Vol C Tables 4.2.6.8 and 6.1.1.4'

loop_
_geom_angle_atom_site_label_1
_geom_angle_atom_site_label_2
_geom_angle_atom_site_label_3
_geom_angle
_geom_angle_site_symmetry_1
_geom_angle_site_symmetry_3
O2 Zn1 O7 119.99(12) . 4
O2 Zn1 O5 122.74(11) . .
O7 Zn1 O5 108.49(11) 4 .
O2 Zn1 O3 92.89(10) . .
O7 Zn1 O3 104.93(10) 4 .
O5 Zn1 O3 102.74(10) . .
O2 Zn1 O4 89.40(11) . .
O7 Zn1 O4 91.69(11) 4 .
O5 Zn1 O4 59.30(10) . .
O3 Zn1 O4 159.19(10) . .
O2 Zn1 C24 106.82(11) . .
O7 Zn1 C24 102.26(11) 4 .
O5 Zn1 C24 30.02(12) . .
O3 Zn1 C24 131.76(12) . .
O4 Zn1 C24 29.31(11) . .
C1 O2 Zn1 128.3(2) . .
C3 O3 Zn1 121.9(2) . .
C24 O4 Zn1 82.0(2) . .
C24 O5 Zn1 97.4(3) . .
C25 O7 Zn1 129.8(2) . 4_545
C21 O8 C21 119.4(4) 2_655 .
C16 N1 C15 110.2(3) . .
C7 N2 C17 113.5(3) . .
C7 N2 C14 113.0(3) . .
C17 N2 C14 111.7(3) . .
C10 N3 C9 119.2(3) . .
C10 N3 C11 121.0(3) . .
C9 N3 C11 119.7(3) . .
O1 C1 O2 121.4(3) . .
O1 C1 C2 119.0(3) . .
O2 C1 C2 119.6(3) . .
C10 C2 C3 119.2(3) . .
C10 C2 C1 114.5(3) . .
C3 C2 C1 126.3(3) . .
O3 C3 C2 125.6(3) . .
O3 C3 C4 118.6(3) . .
C2 C3 C4 115.9(3) . .
C5 C4 C9 117.4(3) . .
C5 C4 C3 121.5(3) . .
C9 C4 C3 121.1(3) . .
C6 C5 C4 120.9(3) . .
F1 C6 C5 118.1(3) . .
F1 C6 C7 119.3(3) . .
C5 C6 C7 122.5(3) . .
C8 C7 N2 122.5(3) . .
C8 C7 C6 116.5(3) . .
N2 C7 C6 120.9(3) . .
C7 C8 C9 121.5(3) . .
N3 C9 C4 119.5(3) . .
N3 C9 C8 119.6(3) . .
C4 C9 C8 120.9(3) . .
N3 C10 C2 125.0(3) . .
N3 C11 C12 116.9(3) . .
N3 C11 C13 119.8(3) . .
C12 C11 C13 60.7(3) . .
C11 C12 C13 59.9(3) . .
C11 C13 C12 59.5(3) . .
N2 C14 C15 112.4(3) . .
N1 C15 C14 110.9(3) . .
N1 C16 C17 110.6(3) . .
N2 C17 C16 112.1(3) . .
C19 C18 C23 119.0(3) . .
C19 C18 C24 122.9(3) . .
C23 C18 C24 118.0(3) . .
C18 C19 C20 119.7(3) . .
C18 C19 C25 124.1(3) . .
C20 C19 C25 115.6(3) . .
C21 C20 C19 120.0(4) . .
C22 C21 C20 121.0(3) . .
C22 C21 O8 123.8(3) . .
C20 C21 O8 115.2(3) . .
C21 C22 C23 118.8(3) . .
C22 C23 C18 121.3(4) . .
O4 C24 O5 121.3(4) . .
O4 C24 C18 119.6(3) . .
O5 C24 C18 119.1(4) . .
O4 C24 Zn1 68.7(2) . .
O5 C24 Zn1 52.63(19) . .
C18 C24 Zn1 171.1(3) . .
O6 C25 O7 124.7(3) . .
O6 C25 C19 117.2(3) . .
O7 C25 C19 117.8(3) . .

loop_
_geom_bond_atom_site_label_1
_geom_bond_atom_site_label_2
_geom_bond_distance
_geom_bond_site_symmetry_2
Zn1 O2 1.920(3) .
Zn1 O7 1.963(2) 4
Zn1 O5 2.003(3) .
Zn1 O3 2.028(2) .
Zn1 O4 2.352(3) .
Zn1 C24 2.500(3) .
F1 C6 1.348(4) .
O1 C1 1.239(4) .
O2 C1 1.272(4) .
O3 C3 1.270(4) .
O4 C24 1.236(5) .
O5 C24 1.261(4) .
O7 C25 1.285(4) .
O7 Zn1 1.963(2) 4_545
O6 C25 1.208(4) .
O8 C21 1.385(4) 2_655
O8 C21 1.385(4) .
N1 C16 1.483(4) .
N1 C15 1.487(4) .
N2 C7 1.415(4) .
N2 C17 1.471(4) .
N2 C14 1.482(4) .
N3 C10 1.338(4) .
N3 C9 1.391(4) .
N3 C11 1.457(4) .
C1 C2 1.500(4) .
C2 C10 1.373(5) .
C2 C3 1.423(5) .
C3 C4 1.460(4) .
C4 C5 1.399(5) .
C4 C9 1.400(4) .
C5 C6 1.367(4) .
C6 C7 1.417(5) .
C7 C8 1.376(5) .
C8 C9 1.410(4) .
C11 C12 1.477(5) .
C11 C13 1.483(5) .
C12 C13 1.495(5) .
C14 C15 1.516(4) .
C16 C17 1.512(4) .
C18 C19 1.379(5) .
C18 C23 1.396(4) .
C18 C24 1.500(5) .
C19 C20 1.391(4) .
C19 C25 1.516(5) .
C20 C21 1.377(4) .
C21 C22 1.371(5) .
C22 C23 1.376(5) .
